data_7008410
loop_
_publ_author_name
'Izod, Keith'
'Young, Jonathan'
'Clegg, William'
'Harrington, Ross W.'

_publ_section_title
;
 Effect of peripheral donor substituents on the binding modes of
 phosphinomethanide ligands. Synthesis and crystal structures of alkali
 metal derivatives of an O-functionalised phosphinomethanide ligand.
;
_journal_issue 9
_journal_name_full 'Dalton transactions (Cambridge, England : 2003)'
_journal_page_first 1658
_journal_page_last 1663
_journal_paper_doi 10.1039/b502416a
_journal_year 2005
_chemical_formula_moiety 'C23 H36 O2 P Rb Si2'
_chemical_formula_sum 'C23 H36 O2 P Rb Si2'
_chemical_formula_weight 517.14
_chemical_name_systematic
;
?
;
_space_group_IT_number 19
_symmetry_cell_setting orthorhombic
_symmetry_space_group_name_Hall 'P 2ac 2ab'
_symmetry_space_group_name_H-M 'P 21 21 21'
_atom_sites_solution_hydrogens geom
_atom_sites_solution_primary direct
_atom_sites_solution_secondary difmap
_audit_creation_method SHELXL-97
_cell_angle_alpha 90.0
_cell_angle_beta 90.0
_cell_angle_gamma 90.0
_cell_formula_units_Z 4
_cell_length_a 11.122(1)
_cell_length_b 14.430(1)
_cell_length_c 16.248(1)
_cell_measurement_reflns_used 21505
_cell_measurement_temperature 150(2)
_cell_measurement_theta_max 27.5
_cell_measurement_theta_min 3.93
_cell_volume 2607.6(3)
_computing_cell_refinement EvalCCD
_computing_data_collection 'Nonius COLLECT'
_computing_data_reduction EvalCCD
_computing_molecular_graphics 'Bruker SHELXTL'
_computing_publication_material 'Bruker SHELXTL and local programs'
_computing_structure_refinement 'Bruker SHELXTL'
_computing_structure_solution 'Bruker SHELXTL'
_diffrn_ambient_temperature 150(2)
_diffrn_measured_fraction_theta_full 0.992
_diffrn_measured_fraction_theta_max 0.992
_diffrn_measurement_device_type 'Nonius KappaCCD diffractometer'
_diffrn_measurement_method 'thick-slice \w scans'
_diffrn_radiation_monochromator graphite
_diffrn_radiation_source 'fine-focus sealed tube'
_diffrn_radiation_type MoK\a
_diffrn_radiation_wavelength 0.71073
_diffrn_reflns_av_R_equivalents 0.0498
_diffrn_reflns_av_sigmaI/netI 0.0657
_diffrn_reflns_limit_h_max 13
_diffrn_reflns_limit_h_min -13
_diffrn_reflns_limit_k_max 18
_diffrn_reflns_limit_k_min -17
_diffrn_reflns_limit_l_max 20
_diffrn_reflns_limit_l_min -20
_diffrn_reflns_number 20240
_diffrn_reflns_theta_full 26.37
_diffrn_reflns_theta_max 26.37
_diffrn_reflns_theta_min 4.12
_diffrn_standards_number 0
_exptl_absorpt_coefficient_mu 2.068
_exptl_absorpt_correction_T_max 0.820
_exptl_absorpt_correction_T_min 0.683
_exptl_absorpt_correction_type multi-scan
_exptl_absorpt_process_details SADABS
_exptl_crystal_colour yellow
_exptl_crystal_density_diffrn 1.317
_exptl_crystal_density_method 'not measured'
_exptl_crystal_description block
_exptl_crystal_F_000 1080
_exptl_crystal_size_max 0.20
_exptl_crystal_size_mid 0.20
_exptl_crystal_size_min 0.10
_refine_diff_density_max 0.313
_refine_diff_density_min -0.331
_refine_diff_density_rms 0.074
_refine_ls_abs_structure_details 'Flack H D (1983), Acta Cryst. A39, 876-881'
_refine_ls_abs_structure_Flack -0.014(5)
_refine_ls_extinction_method none
_refine_ls_goodness_of_fit_ref 1.064
_refine_ls_hydrogen_treatment constr
_refine_ls_matrix_type full
_refine_ls_number_parameters 270
_refine_ls_number_reflns 5239
_refine_ls_number_restraints 0
_refine_ls_restrained_S_all 1.064
_refine_ls_R_factor_all 0.0657
_refine_ls_R_factor_gt 0.0370
_refine_ls_shift/su_max 0.001
_refine_ls_shift/su_mean 0.000
_refine_ls_structure_factor_coef Fsqd
_refine_ls_weighting_details 'calc w=1/[\s^2^(Fo^2^)+(0.0206P)^2^+0.3920P] where P=(Fo^2^+2Fc^2^)/3'
_refine_ls_weighting_scheme calc
_refine_ls_wR_factor_gt 0.0541
_refine_ls_wR_factor_ref 0.0606
_reflns_number_gt 4121
_reflns_number_total 5239
_reflns_threshold_expression I>2\s(I)
_cod_data_source_file b502416a.txt
_cod_data_source_block ki151_16
_cod_database_code 7008410

loop_
_symmetry_equiv_pos_as_xyz
'x, y, z'
'-x+1/2, -y, z+1/2'
'x+1/2, -y+1/2, -z'
'-x, y+1/2, -z+1/2'

loop_
_atom_site_label
_atom_site_type_symbol
_atom_site_fract_x
_atom_site_fract_y
_atom_site_fract_z
_atom_site_U_iso_or_equiv
_atom_site_adp_type
_atom_site_occupancy
_atom_site_symmetry_multiplicity
_atom_site_calc_flag
_atom_site_refinement_flags
_atom_site_disorder_assembly
_atom_site_disorder_group
Rb1 Rb 0.53798(3) 0.27619(2) 0.288588(19) 0.02995(9) Uani 1 1 d . . .
P1 P 0.52748(8) 0.01998(5) 0.31939(4) 0.01761(18) Uani 1 1 d . . .
Si1 Si 0.38898(9) -0.13307(6) 0.42776(5) 0.0212(2) Uani 1 1 d . . .
Si2 Si 0.26562(8) -0.00394(5) 0.29130(6) 0.0214(2) Uani 1 1 d . . .
O1 O 0.75704(19) 0.15832(13) 0.28203(14) 0.0275(5) Uani 1 1 d . . .
O2 O 0.5817(2) -0.08417(15) 0.12629(13) 0.0356(7) Uani 1 1 d . . .
C1 C 0.3996(3) -0.04710(19) 0.34480(18) 0.0178(7) Uani 1 1 d . . .
C2 C 0.4677(4) -0.24771(18) 0.40681(18) 0.0292(8) Uani 1 1 d . . .
H2A H 0.4187 -0.2850 0.3692 0.044 Uiso 1 1 calc R . .
H2B H 0.4786 -0.2813 0.4587 0.044 Uiso 1 1 calc R . .
H2C H 0.5463 -0.2359 0.3817 0.044 Uiso 1 1 calc R . .
C3 C 0.2282(3) -0.1688(2) 0.4483(2) 0.0360(9) Uani 1 1 d . . .
H3A H 0.1875 -0.1202 0.4800 0.054 Uiso 1 1 calc R . .
H3B H 0.2274 -0.2268 0.4797 0.054 Uiso 1 1 calc R . .
H3C H 0.1862 -0.1780 0.3959 0.054 Uiso 1 1 calc R . .
C4 C 0.4480(4) -0.0991(2) 0.53262(17) 0.0331(9) Uani 1 1 d . . .
H4A H 0.5309 -0.0768 0.5274 0.050 Uiso 1 1 calc R . .
H4B H 0.4462 -0.1531 0.5692 0.050 Uiso 1 1 calc R . .
H4C H 0.3976 -0.0499 0.5557 0.050 Uiso 1 1 calc R . .
C5 C 0.2911(3) 0.1070(2) 0.2328(2) 0.0419(11) Uani 1 1 d . . .
H5A H 0.3057 0.1577 0.2718 0.063 Uiso 1 1 calc R . .
H5B H 0.2198 0.1212 0.1997 0.063 Uiso 1 1 calc R . .
H5C H 0.3610 0.0999 0.1967 0.063 Uiso 1 1 calc R . .
C6 C 0.1336(3) 0.0259(2) 0.3594(2) 0.0391(9) Uani 1 1 d . . .
H6A H 0.0917 -0.0311 0.3754 0.059 Uiso 1 1 calc R . .
H6B H 0.0781 0.0664 0.3293 0.059 Uiso 1 1 calc R . .
H6C H 0.1624 0.0579 0.4088 0.059 Uiso 1 1 calc R . .
C7 C 0.2017(3) -0.0863(2) 0.2123(2) 0.0338(9) Uani 1 1 d . . .
H7A H 0.2540 -0.0874 0.1637 0.051 Uiso 1 1 calc R . .
H7B H 0.1212 -0.0656 0.1962 0.051 Uiso 1 1 calc R . .
H7C H 0.1968 -0.1487 0.2358 0.051 Uiso 1 1 calc R . .
C8 C 0.5721(3) 0.09205(19) 0.41041(17) 0.0184(7) Uani 1 1 d . . .
C9 C 0.4808(3) 0.11347(18) 0.46648(17) 0.0214(7) Uani 1 1 d . . .
H9 H 0.4048 0.0843 0.4602 0.026 Uiso 1 1 calc R . .
C10 C 0.4964(3) 0.1753(2) 0.53071(18) 0.0257(9) Uani 1 1 d . . .
H10 H 0.4326 0.1865 0.5683 0.031 Uiso 1 1 calc R . .
C11 C 0.6047(3) 0.2204(2) 0.54004(18) 0.0302(8) Uani 1 1 d . . .
H11 H 0.6162 0.2631 0.5838 0.036 Uiso 1 1 calc R . .
C12 C 0.6965(3) 0.2025(2) 0.48481(19) 0.0312(9) Uani 1 1 d . . .
H12 H 0.7709 0.2341 0.4912 0.037 Uiso 1 1 calc R . .
C13 C 0.6836(3) 0.1396(2) 0.41987(19) 0.0203(7) Uani 1 1 d . . .
C14 C 0.7894(3) 0.1274(2) 0.36338(19) 0.0261(8) Uani 1 1 d . . .
H14A H 0.8585 0.1639 0.3840 0.031 Uiso 1 1 calc R . .
H14B H 0.8132 0.0614 0.3617 0.031 Uiso 1 1 calc R . .
C15 C 0.8562(3) 0.1480(2) 0.2269(2) 0.0341(9) Uani 1 1 d . . .
H15A H 0.9247 0.1841 0.2473 0.051 Uiso 1 1 calc R . .
H15B H 0.8332 0.1705 0.1722 0.051 Uiso 1 1 calc R . .
H15C H 0.8787 0.0825 0.2235 0.051 Uiso 1 1 calc R . .
C16 C 0.6609(3) -0.05616(19) 0.31395(18) 0.0178(7) Uani 1 1 d . . .
C17 C 0.7122(3) -0.0961(2) 0.3839(2) 0.0242(8) Uani 1 1 d . . .
H17 H 0.6730 -0.0882 0.4354 0.029 Uiso 1 1 calc R . .
C18 C 0.8180(3) -0.1467(2) 0.3814(2) 0.0335(9) Uani 1 1 d . . .
H18 H 0.8499 -0.1730 0.4304 0.040 Uiso 1 1 calc R . .
C19 C 0.8763(4) -0.1587(2) 0.3076(3) 0.0419(10) Uani 1 1 d . . .
H19 H 0.9493 -0.1928 0.3054 0.050 Uiso 1 1 calc R . .
C20 C 0.8287(3) -0.1212(2) 0.2373(2) 0.0364(10) Uani 1 1 d . . .
H20 H 0.8697 -0.1296 0.1865 0.044 Uiso 1 1 calc R . .
C21 C 0.7208(3) -0.0705(2) 0.23856(19) 0.0240(8) Uani 1 1 d . . .
C22 C 0.6769(3) -0.0284(2) 0.15877(19) 0.0309(9) Uani 1 1 d . . .
H22A H 0.6474 0.0354 0.1688 0.037 Uiso 1 1 calc R . .
H22B H 0.7438 -0.0252 0.1187 0.037 Uiso 1 1 calc R . .
C23 C 0.5321(4) -0.0427(3) 0.0539(2) 0.0510(11) Uani 1 1 d . . .
H23A H 0.4964 0.0173 0.0680 0.076 Uiso 1 1 calc R . .
H23B H 0.4700 -0.0834 0.0310 0.076 Uiso 1 1 calc R . .
H23C H 0.5958 -0.0336 0.0130 0.076 Uiso 1 1 calc R . .

loop_
_atom_site_aniso_label
_atom_site_aniso_U_11
_atom_site_aniso_U_22
_atom_site_aniso_U_33
_atom_site_aniso_U_23
_atom_site_aniso_U_13
_atom_site_aniso_U_12
Rb1 0.0350(2) 0.02388(16) 0.03100(17) 0.00508(14) 0.00142(18) 0.00340(16)
P1 0.0155(5) 0.0184(4) 0.0189(4) 0.0007(3) -0.0009(4) 0.0002(4)
Si1 0.0197(6) 0.0219(5) 0.0219(5) 0.0024(4) 0.0013(4) -0.0003(4)
Si2 0.0165(5) 0.0197(5) 0.0281(5) 0.0007(4) -0.0034(4) 0.0012(3)
O1 0.0238(14) 0.0285(12) 0.0302(13) 0.0078(10) 0.0094(12) 0.0020(9)
O2 0.0418(19) 0.0384(14) 0.0264(13) 0.0005(10) -0.0046(12) -0.0134(12)
C1 0.0143(19) 0.0197(17) 0.0196(17) -0.0001(12) 0.0016(14) -0.0018(13)
C2 0.035(2) 0.027(2) 0.0253(17) 0.0054(12) -0.0008(18) -0.0003(16)
C3 0.026(2) 0.037(2) 0.046(2) 0.0168(17) 0.0043(18) -0.0037(17)
C4 0.044(3) 0.035(2) 0.0198(17) 0.0030(13) 0.0019(18) 0.0008(18)
C5 0.023(2) 0.039(2) 0.064(3) 0.0207(18) -0.015(2) 0.0003(16)
C6 0.029(3) 0.039(2) 0.049(2) -0.0026(17) 0.0013(19) 0.0087(17)
C7 0.027(2) 0.037(2) 0.037(2) -0.0040(17) -0.010(2) 0.0028(16)
C8 0.019(2) 0.0168(16) 0.0193(17) 0.0036(12) 0.0009(14) 0.0036(13)
C9 0.019(2) 0.0169(16) 0.0281(17) 0.0033(13) -0.0007(16) 0.0021(14)
C10 0.032(3) 0.0208(17) 0.0244(18) 0.0016(13) 0.0045(15) 0.0068(14)
C11 0.047(3) 0.0209(17) 0.0232(18) -0.0052(15) -0.0048(17) -0.0007(19)
C12 0.033(2) 0.027(2) 0.034(2) -0.0026(14) -0.0060(18) -0.0078(16)
C13 0.020(2) 0.0176(17) 0.0239(19) 0.0031(13) -0.0030(15) -0.0008(15)
C14 0.022(2) 0.0229(19) 0.033(2) -0.0009(14) -0.0003(17) -0.0081(15)
C15 0.029(2) 0.031(2) 0.042(2) 0.0062(15) 0.0147(18) -0.0003(16)
C16 0.0161(19) 0.0151(16) 0.0221(18) -0.0012(12) 0.0016(14) -0.0037(13)
C17 0.017(2) 0.0260(19) 0.0294(19) 0.0022(14) 0.0018(16) -0.0042(15)
C18 0.025(2) 0.025(2) 0.050(3) 0.0102(16) -0.003(2) 0.0002(17)
C19 0.029(2) 0.029(2) 0.068(3) -0.0019(18) 0.010(2) 0.0098(16)
C20 0.034(3) 0.037(2) 0.039(2) -0.0119(16) 0.0164(19) 0.0002(19)
C21 0.021(2) 0.0206(18) 0.030(2) -0.0087(14) 0.0043(15) -0.0053(16)
C22 0.035(3) 0.037(2) 0.0211(18) -0.0040(15) 0.0079(16) -0.0129(17)
C23 0.065(3) 0.053(2) 0.035(2) 0.0063(17) -0.014(2) -0.006(2)

loop_
_atom_type_symbol
_atom_type_description
_atom_type_scat_dispersion_real
_atom_type_scat_dispersion_imag
_atom_type_scat_source
C C 0.0033 0.0016 'International Tables Vol C Tables 4.2.6.8 and 6.1.1.4'
H H 0.0000 0.0000 'International Tables Vol C Tables 4.2.6.8 and 6.1.1.4'
P P 0.1023 0.0942 'International Tables Vol C Tables 4.2.6.8 and 6.1.1.4'
O O 0.0106 0.0060 'International Tables Vol C Tables 4.2.6.8 and 6.1.1.4'
Si Si 0.0817 0.0704 'International Tables Vol C Tables 4.2.6.8 and 6.1.1.4'
Rb Rb -0.9393 2.9676 'International Tables Vol C Tables 4.2.6.8 and 6.1.1.4'

loop_
_geom_angle_atom_site_label_1
_geom_angle_atom_site_label_2
_geom_angle_atom_site_label_3
_geom_angle
_geom_angle_site_symmetry_1
_geom_angle_site_symmetry_3
_geom_angle_publ_flag
P1 Rb1 O1 57.58(4) . . ?
P1 Rb1 O2 129.45(5) . 4_655 ?
P1 Rb1 C1 146.14(5) . 4_655 ?
P1 Rb1 C2 91.47(5) . 4_655 ?
P1 Rb1 C7 125.90(6) . 4_655 ?
P1 Rb1 C8 30.10(5) . . ?
P1 Rb1 C13 48.86(5) . . ?
P1 Rb1 C14 53.81(5) . . ?
P1 Rb1 C16 133.91(5) . 4_655 ?
P1 Rb1 C21 126.20(6) . 4_655 ?
P1 Rb1 C23 126.42(6) . 4_655 ?
O1 Rb1 O2 145.49(7) . 4_655 ?
O1 Rb1 C1 103.75(7) . 4_655 ?
O1 Rb1 C2 85.34(8) . 4_655 ?
O1 Rb1 C7 69.35(7) . 4_655 ?
O1 Rb1 C8 58.14(7) . . ?
O1 Rb1 C13 44.34(7) . . ?
O1 Rb1 C14 21.23(6) . . ?
O1 Rb1 C16 148.55(6) . 4_655 ?
O1 Rb1 C21 170.65(6) . 4_655 ?
O1 Rb1 C23 126.51(8) . 4_655 ?
O2 Rb1 C1 82.65(7) 4_655 4_655 ?
O2 Rb1 C2 124.24(7) 4_655 4_655 ?
O2 Rb1 C7 89.27(8) 4_655 4_655 ?
O2 Rb1 C8 109.66(7) 4_655 . ?
O2 Rb1 C13 110.09(7) 4_655 . ?
O2 Rb1 C14 127.85(7) 4_655 . ?
O2 Rb1 C16 57.39(6) 4_655 4_655 ?
O2 Rb1 C21 41.01(7) 4_655 4_655 ?
O2 Rb1 C23 18.98(8) 4_655 4_655 ?
C1 Rb1 C2 56.93(7) 4_655 4_655 ?
C1 Rb1 C7 53.72(8) 4_655 4_655 ?
C1 Rb1 C8 161.38(8) 4_655 . ?
C1 Rb1 C13 138.60(8) 4_655 . ?
C1 Rb1 C14 118.95(7) 4_655 . ?
C1 Rb1 C16 49.00(7) 4_655 4_655 ?
C1 Rb1 C21 68.41(7) 4_655 4_655 ?
C1 Rb1 C23 87.42(8) 4_655 4_655 ?
C2 Rb1 C7 94.21(9) 4_655 4_655 ?
C2 Rb1 C8 120.41(7) 4_655 . ?
C2 Rb1 C13 125.67(8) 4_655 . ?
C2 Rb1 C14 106.06(8) 4_655 . ?
C2 Rb1 C16 66.97(7) 4_655 4_655 ?
C2 Rb1 C21 85.98(8) 4_655 4_655 ?
C2 Rb1 C23 138.73(7) 4_655 4_655 ?
C7 Rb1 C8 111.03(8) 4_655 . ?
C7 Rb1 C13 86.32(8) 4_655 . ?
C7 Rb1 C14 73.03(7) 4_655 . ?
C7 Rb1 C16 97.04(7) 4_655 4_655 ?
C7 Rb1 C21 107.87(7) 4_655 4_655 ?
C7 Rb1 C23 77.26(10) 4_655 4_655 ?
C8 Rb1 C13 24.71(7) . . ?
C8 Rb1 C14 42.48(7) . . ?
C8 Rb1 C16 149.49(7) . 4_655 ?
C8 Rb1 C21 130.03(7) . 4_655 ?
C8 Rb1 C23 100.03(7) . 4_655 ?
C13 Rb1 C14 23.72(7) . . ?
C13 Rb1 C16 166.80(7) . 4_655 ?
C13 Rb1 C21 145.01(8) . 4_655 ?
C13 Rb1 C23 94.40(8) . 4_655 ?
C14 Rb1 C16 167.84(7) . 4_655 ?
C14 Rb1 C21 167.91(7) . 4_655 ?
C14 Rb1 C23 109.60(8) . 4_655 ?
C16 Rb1 C21 22.16(6) 4_655 4_655 ?
C16 Rb1 C23 74.04(7) 4_655 4_655 ?
C21 Rb1 C23 59.73(8) 4_655 4_655 ?
Rb1 P1 Rb1 144.92(2) . 4_645 ?
Rb1 P1 C1 126.76(10) . . ?
Rb1 P1 C1 58.30(9) 4_645 . ?
Rb1 P1 C8 63.13(8) . . ?
Rb1 P1 C8 151.95(9) 4_645 . ?
Rb1 P1 C16 123.85(9) . . ?
Rb1 P1 C16 66.57(9) 4_645 . ?
C1 P1 C8 109.42(14) . . ?
C1 P1 C16 109.35(13) . . ?
C8 P1 C16 98.90(13) . . ?
Rb1 Si1 C1 62.90(9) 4_645 . ?
Rb1 Si1 C2 56.09(9) 4_645 . ?
Rb1 Si1 C3 105.59(12) 4_645 . ?
Rb1 Si1 C4 147.17(13) 4_645 . ?
C1 Si1 C2 115.25(13) . . ?
C1 Si1 C3 112.02(15) . . ?
C1 Si1 C4 117.67(14) . . ?
C2 Si1 C3 103.26(16) . . ?
C2 Si1 C4 103.10(15) . . ?
C3 Si1 C4 103.90(17) . . ?
Rb1 Si2 C1 56.61(9) 4_645 . ?
Rb1 Si2 C5 114.94(13) 4_645 . ?
Rb1 Si2 C6 141.55(11) 4_645 . ?
Rb1 Si2 C7 59.60(11) 4_645 . ?
C1 Si2 C5 113.92(15) . . ?
C1 Si2 C6 115.58(15) . . ?
C1 Si2 C7 114.48(14) . . ?
C5 Si2 C6 102.62(17) . . ?
C5 Si2 C7 104.40(17) . . ?
C6 Si2 C7 104.44(17) . . ?
Rb1 O1 C14 110.41(17) . . ?
Rb1 O1 C15 135.61(18) . . ?
C14 O1 C15 110.5(2) . . ?
Rb1 O2 C22 125.31(17) 4_645 . ?
Rb1 O2 C23 121.8(2) 4_645 . ?
C22 O2 C23 110.7(2) . . ?
Rb1 C1 P1 95.57(12) 4_645 . ?
Rb1 C1 Si1 88.54(10) 4_645 . ?
Rb1 C1 Si2 96.76(11) 4_645 . ?
P1 C1 Si1 126.37(18) . . ?
P1 C1 Si2 110.90(15) . . ?
Si1 C1 Si2 121.66(17) . . ?
Rb1 C8 P1 86.77(10) . . ?
Rb1 C8 C9 97.35(17) . . ?
Rb1 C8 C13 77.28(16) . . ?
P1 C8 C9 116.4(2) . . ?
P1 C8 C13 125.6(2) . . ?
C9 C8 C13 117.1(3) . . ?
C8 C9 C10 122.9(3) . . ?
C9 C10 C11 119.8(3) . . ?
C10 C11 C12 119.1(3) . . ?
C11 C12 C13 122.3(3) . . ?
Rb1 C13 C8 78.01(17) . . ?
Rb1 C13 C12 98.56(19) . . ?
Rb1 C13 C14 93.36(18) . . ?
C8 C13 C12 118.9(3) . . ?
C8 C13 C14 124.0(3) . . ?
C12 C13 C14 117.1(3) . . ?
Rb1 C14 O1 48.36(14) . . ?
Rb1 C14 C13 62.92(16) . . ?
O1 C14 C13 109.2(3) . . ?
Rb1 C16 P1 85.96(10) 4_645 . ?
Rb1 C16 C17 110.08(19) 4_645 . ?
Rb1 C16 C21 78.10(17) 4_645 . ?
P1 C16 C17 122.3(2) . . ?
P1 C16 C21 120.6(2) . . ?
C17 C16 C21 117.0(3) . . ?
C16 C17 C18 122.7(3) . . ?
C17 C18 C19 119.5(3) . . ?
C18 C19 C20 119.7(3) . . ?
C19 C20 C21 121.5(3) . . ?
Rb1 C21 C16 79.74(18) 4_645 . ?
Rb1 C21 C20 110.9(2) 4_645 . ?
Rb1 C21 C22 83.42(18) 4_645 . ?
C16 C21 C20 119.5(3) . . ?
C16 C21 C22 122.2(3) . . ?
C20 C21 C22 118.2(3) . . ?
O2 C22 C21 109.2(3) . . ?

loop_
_geom_bond_atom_site_label_1
_geom_bond_atom_site_label_2
_geom_bond_distance
_geom_bond_site_symmetry_2
_geom_bond_publ_flag
Rb1 P1 3.7328(8) . ?
Rb1 O1 2.973(2) . ?
Rb1 O2 2.783(2) 4_655 ?
Rb1 C1 3.418(3) 4_655 ?
Rb1 C2 3.194(3) 4_655 ?
Rb1 C7 3.510(3) 4_655 ?
Rb1 C8 3.335(3) . ?
Rb1 C13 3.326(3) . ?
Rb1 C14 3.729(3) . ?
Rb1 C16 3.677(3) 4_655 ?
Rb1 C21 3.657(3) 4_655 ?
Rb1 C23 3.740(3) 4_655 ?
P1 Rb1 3.9979(8) 4_645 ?
P1 C1 1.769(3) . ?
P1 C8 1.875(3) . ?
P1 C16 1.849(3) . ?
Si1 Rb1 3.8381(10) 4_645 ?
Si1 C1 1.836(3) . ?
Si1 C2 1.902(3) . ?
Si1 C3 1.891(3) . ?
Si1 C4 1.891(3) . ?
Si2 Rb1 4.0647(9) 4_645 ?
Si2 C1 1.834(3) . ?
Si2 C5 1.883(3) . ?
Si2 C6 1.888(4) . ?
Si2 C7 1.889(3) . ?
O1 C14 1.440(4) . ?
O1 C15 1.428(4) . ?
O2 Rb1 2.783(2) 4_645 ?
O2 C22 1.430(4) . ?
O2 C23 1.431(4) . ?
C1 Rb1 3.418(3) 4_645 ?
C8 C9 1.399(4) . ?
C8 C13 1.425(4) . ?
C9 C10 1.383(4) . ?
C10 C11 1.378(4) . ?
C11 C12 1.383(5) . ?
C12 C13 1.399(4) . ?
C13 C14 1.502(4) . ?
C16 Rb1 3.677(3) 4_645 ?
C16 C17 1.396(4) . ?
C16 C21 1.410(4) . ?
C17 C18 1.385(4) . ?
C18 C19 1.374(5) . ?
C19 C20 1.371(5) . ?
C20 C21 1.405(5) . ?
C21 Rb1 3.657(3) 4_645 ?
C21 C22 1.513(4) . ?
